data_7222071
loop_
_publ_author_name
'Mir, Niyaz A.'
'Dubey, Ritesh'
'Tothadi, Srinu'
'Desiraju, Gautam R.'

_publ_section_title
;
 Combinatorial crystal synthesis of ternary solids based on
 2-methylresorcinol
;
_journal_issue 41
_journal_name_full CrystEngComm
_journal_page_first 7866
_journal_paper_doi 10.1039/C5CE01280E
_journal_volume 17
_journal_year 2015
_chemical_formula_sum 'C19 H18 N2 O2'
_chemical_formula_weight 306.35
_chemical_name_systematic
;
 ?
;
_space_group_crystal_system monoclinic
_space_group_IT_number 14
_space_group_name_Hall '-P 2yn'
_space_group_name_H-M_alt 'P 1 21/n 1'
_symmetry_space_group_name_Hall '-P 2yn'
_symmetry_space_group_name_H-M 'P 1 21/n 1'
_atom_sites_solution_hydrogens mixed
_audit_creation_method SHELXL-2013
_audit_update_record
;
2015-08-18 deposited with the CCDC.
2015-09-09 downloaded from the CCDC.
;
_cell_angle_alpha 90
_cell_angle_beta 105.457(4)
_cell_angle_gamma 90
_cell_formula_units_Z 8
_cell_length_a 17.8576(19)
_cell_length_b 9.9354(10)
_cell_length_c 18.732(2)
_cell_measurement_temperature 150(2)
_cell_volume 3203.3(6)
_computing_structure_refinement 'SHELXL-2013 (Sheldrick, 2013)'
_diffrn_ambient_temperature 150(2)
_diffrn_measured_fraction_theta_full 0.999
_diffrn_measured_fraction_theta_max 0.999
_diffrn_measurement_device_type 'Rigaku Mercury375R (2x2 bin mode)'
_diffrn_measurement_method 'profile data from \w-scans'
_diffrn_radiation_type MoK\a
_diffrn_radiation_wavelength 0.71073
_diffrn_reflns_av_R_equivalents 0.1124
_diffrn_reflns_av_unetI/netI 0.0817
_diffrn_reflns_laue_measured_fraction_full 0.999
_diffrn_reflns_laue_measured_fraction_max 0.999
_diffrn_reflns_limit_h_max 23
_diffrn_reflns_limit_h_min -23
_diffrn_reflns_limit_k_max 12
_diffrn_reflns_limit_k_min -12
_diffrn_reflns_limit_l_max 24
_diffrn_reflns_limit_l_min -24
_diffrn_reflns_number 33416
_diffrn_reflns_point_group_measured_fraction_full 0.999
_diffrn_reflns_point_group_measured_fraction_max 0.999
_diffrn_reflns_theta_full 25.242
_diffrn_reflns_theta_max 27.532
_diffrn_reflns_theta_min 1.400
_diffrn_source 'Sealed Tube'
_exptl_absorpt_coefficient_mu 0.083
_exptl_absorpt_correction_T_max 1.000
_exptl_absorpt_correction_T_min 0.808
_exptl_absorpt_correction_type multi-scan
_exptl_absorpt_process_details 'Jacobson, R. (1998) Private communication'
_exptl_crystal_colour Orange
_exptl_crystal_density_diffrn 1.270
_exptl_crystal_description Block
_exptl_crystal_F_000 1296
_exptl_crystal_size_max 0.200
_exptl_crystal_size_mid 0.200
_exptl_crystal_size_min 0.200
_refine_diff_density_max 0.281
_refine_diff_density_min -0.263
_refine_diff_density_rms 0.068
_refine_ls_extinction_method none
_refine_ls_goodness_of_fit_ref 1.116
_refine_ls_hydrogen_treatment mixed
_refine_ls_matrix_type full
_refine_ls_number_parameters 437
_refine_ls_number_reflns 7382
_refine_ls_number_restraints 0
_refine_ls_restrained_S_all 1.116
_refine_ls_R_factor_all 0.1200
_refine_ls_R_factor_gt 0.0796
_refine_ls_shift/su_max 0.000
_refine_ls_shift/su_mean 0.000
_refine_ls_structure_factor_coef Fsqd
_refine_ls_weighting_details
;
 w=1/[\s^2^(Fo^2^)+(0.1115P)^2^+0.9027P]
 where P=(Fo^2^+2Fc^2^)/3
;
_refine_ls_weighting_scheme calc
_refine_ls_wR_factor_gt 0.2029
_refine_ls_wR_factor_ref 0.2461
_reflns_Friedel_coverage 0.000
_reflns_number_gt 5021
_reflns_number_total 7382
_reflns_threshold_expression 'I > 2\s(I)'
_cod_data_source_file c5ce01280e2.cif
_cod_data_source_block shelx
_cod_depositor_comments
;
The following automatic conversions were performed:

'_exptl_absorpt_correction_type' value 'Multi-scan' changed to
'multi-scan' according to
/usr/data/users/saulius/crontab/automatic-downloads/rss-feeds/RSC/lib/dictionaries/cif_core.dic
dictionary named 'cif_core.dic' version 2.4.2 from 2011-04-26.

Automatic conversion script
Id: cif_fix_values 3271 2015-04-21 07:52:19Z andrius 

 Adding full bibliography for 7222059--7222080.cif.
;
_cod_original_cell_volume 3203.2(6)
_cod_database_code 7222071
_shelx_space_group_comment
;
The symmetry employed for this shelxl refinement is uniquely defined
by the following loop, which should always be used as a source of
symmetry information in preference to the above space-group names.
They are only intended as comments.
;
_shelx_estimated_absorpt_t_min 0.984
_shelx_estimated_absorpt_t_max 0.984
_shelxl_version_number 2013-2

loop_
_space_group_symop_operation_xyz
'x, y, z'
'-x+1/2, y+1/2, -z+1/2'
'-x, -y, -z'
'x-1/2, -y-1/2, z-1/2'

loop_
_atom_site_label
_atom_site_type_symbol
_atom_site_fract_x
_atom_site_fract_y
_atom_site_fract_z
_atom_site_U_iso_or_equiv
_atom_site_adp_type
_atom_site_occupancy
_atom_site_site_symmetry_order
_atom_site_calc_flag
_atom_site_refinement_flags_posn
_atom_site_refinement_flags_adp
C7 C 0.03200(19) 0.0221(3) -0.09419(17) 0.0447(8) Uani 1 1 d . .
H7A H 0.0513 -0.0656 -0.0732 0.067 Uiso 1 1 calc R U
H7B H 0.0026 0.0107 -0.1460 0.067 Uiso 1 1 calc R U
H7C H -0.0019 0.0606 -0.0660 0.067 Uiso 1 1 calc R U
H14 H 0.4393(19) 0.224(4) 0.3974(18) 0.051(10) Uiso 1 1 d . .
H25 H 0.9502(18) 0.184(3) 1.3804(17) 0.039(9) Uiso 1 1 d . .
H13 H 0.336(2) 0.037(3) 0.4492(18) 0.050(9) Uiso 1 1 d . .
H26 H 0.875(2) 0.412(4) 1.414(2) 0.064(11) Uiso 1 1 d . .
O1 O 0.14174(12) 0.0814(2) 0.03889(11) 0.0417(5) Uani 1 1 d . .
H1O H 0.1788 0.0997 0.0758 0.063 Uiso 1 1 calc R U
O2 O 0.05531(13) 0.1528(2) -0.21852(11) 0.0444(5) Uani 1 1 d . .
H2O H 0.0661 0.1971 -0.2527 0.067 Uiso 1 1 calc R U
O4 O 0.70803(14) 0.4236(2) 1.02670(11) 0.0469(6) Uani 1 1 d . .
H4O H 0.7237 0.3515 1.0491 0.070 Uiso 1 1 calc R U
N3 N 0.77652(15) 0.2791(3) 1.15048(14) 0.0445(6) Uani 1 1 d . .
N2 N 0.53215(15) 0.1127(3) 0.67585(13) 0.0383(6) Uani 1 1 d . .
N1 N 0.24808(14) 0.1343(3) 0.17321(13) 0.0399(6) Uani 1 1 d . .
C1 C 0.09932(16) 0.1147(3) -0.09003(15) 0.0307(6) Uani 1 1 d . .
C15 C 0.34261(16) 0.1475(3) 0.31943(15) 0.0348(6) Uani 1 1 d . .
O3 O 0.62726(14) 0.1280(2) 0.81908(11) 0.0465(6) Uani 1 1 d . .
H3O H 0.6022 0.1304 0.7743 0.070 Uiso 1 1 calc R U
C14 C 0.39438(18) 0.1573(3) 0.39506(16) 0.0375(7) Uani 1 1 d . .
C9 C 0.50510(17) 0.1812(3) 0.54866(15) 0.0342(6) Uani 1 1 d . .
H9 H 0.5207 0.2315 0.5120 0.041 Uiso 1 1 calc R U
C27 C 0.96300(17) 0.3252(3) 1.50553(16) 0.0381(7) Uani 1 1 d . .
C11 C 0.41854(17) 0.0328(3) 0.58679(15) 0.0416(7) Uani 1 1 d . .
H11 H 0.3730 -0.0211 0.5768 0.050 Uiso 1 1 calc R U
C5 C 0.17569(16) 0.2547(3) -0.15157(15) 0.0343(6) Uani 1 1 d . .
H5 H 0.1828 0.2937 -0.1956 0.041 Uiso 1 1 calc R U
C13 C 0.38395(17) 0.0979(3) 0.45438(15) 0.0357(7) Uani 1 1 d . .
C10 C 0.43642(16) 0.1056(3) 0.52996(14) 0.0318(6) Uani 1 1 d . .
C2 C 0.15453(16) 0.1396(3) -0.02305(15) 0.0320(6) Uani 1 1 d . .
C37 C 0.66785(16) 0.3954(3) 0.95486(15) 0.0331(6) Uani 1 1 d . .
C36 C 0.62348(17) 0.5010(3) 0.91653(17) 0.0380(7) Uani 1 1 d . .
H36 H 0.6228 0.5857 0.9398 0.046 Uiso 1 1 calc R U
C4 C 0.22937(16) 0.2758(3) -0.08456(16) 0.0373(7) Uani 1 1 d . .
H4 H 0.2739 0.3295 -0.0826 0.045 Uiso 1 1 calc R U
N4 N 1.04595(16) 0.2944(3) 1.65495(14) 0.0487(7) Uani 1 1 d . .
C8 C 0.54974(17) 0.1814(3) 0.62129(16) 0.0371(7) Uani 1 1 d . .
H8 H 0.5959 0.2338 0.6331 0.044 Uiso 1 1 calc R U
C25 C 0.91903(18) 0.2590(4) 1.37336(16) 0.0410(7) Uani 1 1 d . .
C32 C 0.67090(16) 0.2700(3) 0.92291(14) 0.0319(6) Uani 1 1 d . .
C33 C 0.62578(16) 0.2517(3) 0.84994(15) 0.0325(6) Uani 1 1 d . .
C35 C 0.58058(17) 0.4811(3) 0.84434(17) 0.0399(7) Uani 1 1 d . .
H35 H 0.5505 0.5526 0.8176 0.048 Uiso 1 1 calc R U
C26 C 0.91637(18) 0.3408(3) 1.42854(16) 0.0400(7) Uani 1 1 d . .
C21 C 0.82475(18) 0.3819(3) 1.26992(16) 0.0417(7) Uani 1 1 d . .
H21 H 0.8248 0.4575 1.3010 0.050 Uiso 1 1 calc R U
C16 C 0.36090(19) 0.2176(4) 0.26265(17) 0.0454(8) Uani 1 1 d . .
H16 H 0.4065 0.2715 0.2722 0.054 Uiso 1 1 calc R U
C3 C 0.21933(16) 0.2199(3) -0.02015(15) 0.0370(7) Uani 1 1 d . .
H3 H 0.2564 0.2360 0.0259 0.044 Uiso 1 1 calc R U
C6 C 0.11071(16) 0.1751(3) -0.15369(14) 0.0319(6) Uani 1 1 d . .
C19 C 0.27550(18) 0.0698(4) 0.30071(16) 0.0444(8) Uani 1 1 d . .
H19 H 0.2600 0.0202 0.3377 0.053 Uiso 1 1 calc R U
C34 C 0.58122(16) 0.3566(3) 0.81060(16) 0.0360(6) Uani 1 1 d . .
H34 H 0.5514 0.3429 0.7609 0.043 Uiso 1 1 calc R U
C38 C 0.72125(19) 0.1586(3) 0.96457(17) 0.0432(7) Uani 1 1 d . .
H38A H 0.7747 0.1912 0.9833 0.065 Uiso 1 1 calc R U
H38B H 0.7203 0.0822 0.9313 0.065 Uiso 1 1 calc R U
H38C H 0.7015 0.1301 1.0062 0.065 Uiso 1 1 calc R U
C28 C 0.9456(2) 0.4003(3) 1.56134(17) 0.0452(8) Uani 1 1 d . .
H28 H 0.9046 0.4642 1.5496 0.054 Uiso 1 1 calc R U
C20 C 0.78004(19) 0.3815(3) 1.19788(16) 0.0422(7) Uani 1 1 d . .
H20 H 0.7495 0.4590 1.1804 0.051 Uiso 1 1 calc R U
C24 C 0.8197(2) 0.1717(4) 1.17651(18) 0.0484(8) Uani 1 1 d . .
H24 H 0.8180 0.0974 1.1442 0.058 Uiso 1 1 calc R U
C31 C 1.02461(18) 0.2348(4) 1.52715(18) 0.0497(9) Uani 1 1 d . .
H31 H 1.0397 0.1817 1.4912 0.060 Uiso 1 1 calc R U
C22 C 0.87020(17) 0.2687(3) 1.29662(16) 0.0381(7) Uani 1 1 d . .
C23 C 0.86690(19) 0.1622(3) 1.24811(17) 0.0450(8) Uani 1 1 d . .
H23 H 0.8968 0.0834 1.2639 0.054 Uiso 1 1 calc R U
C17 C 0.3121(2) 0.2086(4) 0.19175(17) 0.0488(8) Uani 1 1 d . .
H17 H 0.3254 0.2590 0.1538 0.059 Uiso 1 1 calc R U
C18 C 0.23122(18) 0.0651(4) 0.22751(16) 0.0446(8) Uani 1 1 d . .
H18 H 0.1864 0.0093 0.2157 0.054 Uiso 1 1 calc R U
C12 C 0.46702(18) 0.0390(3) 0.65758(16) 0.0414(7) Uani 1 1 d . .
H12 H 0.4535 -0.0115 0.6954 0.050 Uiso 1 1 calc R U
C29 C 0.9878(2) 0.3824(4) 1.63403(18) 0.0503(8) Uani 1 1 d . .
H29 H 0.9748 0.4356 1.6711 0.060 Uiso 1 1 calc R U
C30 C 1.06361(19) 0.2230(4) 1.60145(18) 0.0557(9) Uani 1 1 d . .
H30 H 1.1053 0.1605 1.6150 0.067 Uiso 1 1 calc R U

loop_
_atom_site_aniso_label
_atom_site_aniso_U_11
_atom_site_aniso_U_22
_atom_site_aniso_U_33
_atom_site_aniso_U_23
_atom_site_aniso_U_13
_atom_site_aniso_U_12
C7 0.0485(18) 0.0444(17) 0.0372(17) 0.0031(14) 0.0042(14) -0.0126(14)
O1 0.0424(11) 0.0554(13) 0.0235(10) 0.0072(9) 0.0022(9) 0.0012(10)
O2 0.0537(13) 0.0488(13) 0.0226(10) 0.0017(9) -0.0040(9) -0.0118(10)
O4 0.0660(15) 0.0385(12) 0.0256(11) -0.0044(9) -0.0063(10) -0.0033(11)
N3 0.0492(15) 0.0503(16) 0.0272(13) -0.0006(11) -0.0018(11) -0.0009(13)
N2 0.0443(14) 0.0409(14) 0.0235(12) -0.0042(10) -0.0019(10) 0.0034(11)
N1 0.0386(14) 0.0515(15) 0.0247(12) 0.0025(11) -0.0002(10) 0.0054(12)
C1 0.0359(14) 0.0286(13) 0.0251(13) -0.0016(11) 0.0034(11) -0.0004(11)
C15 0.0345(14) 0.0416(16) 0.0249(14) -0.0030(12) 0.0022(11) 0.0078(12)
O3 0.0600(14) 0.0400(12) 0.0283(11) -0.0076(9) -0.0076(10) 0.0065(10)
C14 0.0381(16) 0.0421(17) 0.0279(15) -0.0017(12) 0.0014(12) 0.0012(13)
C9 0.0421(15) 0.0311(14) 0.0276(14) 0.0003(11) 0.0061(12) 0.0023(12)
C27 0.0326(14) 0.0496(18) 0.0293(15) 0.0075(13) 0.0032(12) -0.0069(13)
C11 0.0358(15) 0.059(2) 0.0256(14) 0.0012(13) 0.0014(12) -0.0084(14)
C5 0.0369(15) 0.0358(15) 0.0287(14) 0.0004(11) 0.0061(12) 0.0016(12)
C13 0.0348(15) 0.0428(16) 0.0248(14) -0.0020(12) -0.0004(12) 0.0036(13)
C10 0.0352(14) 0.0358(15) 0.0209(13) -0.0028(11) 0.0011(11) 0.0072(12)
C2 0.0359(14) 0.0326(14) 0.0253(13) 0.0006(11) 0.0041(11) 0.0069(11)
C37 0.0345(14) 0.0370(15) 0.0237(13) 0.0020(11) 0.0007(11) -0.0058(12)
C36 0.0423(16) 0.0312(14) 0.0379(16) -0.0033(12) 0.0058(13) 0.0010(12)
C4 0.0312(14) 0.0400(16) 0.0387(16) -0.0031(13) 0.0061(12) -0.0026(12)
N4 0.0470(15) 0.0641(19) 0.0300(14) 0.0070(13) 0.0015(12) -0.0052(14)
C8 0.0389(15) 0.0325(15) 0.0344(16) -0.0059(12) 0.0003(12) -0.0027(12)
C25 0.0367(16) 0.0530(19) 0.0306(16) 0.0063(14) 0.0043(13) 0.0065(14)
C32 0.0335(14) 0.0343(14) 0.0241(13) 0.0017(11) 0.0008(11) 0.0022(11)
C33 0.0377(15) 0.0321(14) 0.0251(14) -0.0023(11) 0.0038(12) 0.0000(11)
C35 0.0376(16) 0.0379(16) 0.0387(16) 0.0080(13) 0.0007(13) 0.0069(13)
C26 0.0364(16) 0.0523(19) 0.0286(15) 0.0053(14) 0.0041(13) -0.0003(14)
C21 0.0486(17) 0.0460(17) 0.0261(14) 0.0000(13) 0.0023(13) 0.0013(14)
C16 0.0490(18) 0.0510(19) 0.0312(16) 0.0011(14) 0.0020(14) -0.0079(15)
C3 0.0322(14) 0.0473(17) 0.0250(14) -0.0033(12) -0.0033(11) 0.0022(13)
C6 0.0381(15) 0.0300(14) 0.0228(13) -0.0035(11) 0.0001(11) 0.0011(11)
C19 0.0402(16) 0.066(2) 0.0246(15) 0.0061(14) 0.0050(13) -0.0057(15)
C34 0.0327(14) 0.0420(16) 0.0268(14) 0.0060(12) -0.0031(11) 0.0003(12)
C38 0.0462(17) 0.0395(16) 0.0342(16) 0.0021(13) -0.0062(13) 0.0081(13)
C28 0.0520(19) 0.0477(19) 0.0304(16) 0.0025(13) 0.0015(14) 0.0034(15)
C20 0.0477(18) 0.0416(17) 0.0302(15) 0.0020(13) -0.0019(13) 0.0048(14)
C24 0.0517(19) 0.054(2) 0.0341(17) -0.0072(15) 0.0017(14) 0.0034(16)
C31 0.0367(16) 0.078(2) 0.0325(16) 0.0026(16) 0.0065(13) 0.0120(16)
C22 0.0357(15) 0.0497(18) 0.0269(14) 0.0044(13) 0.0050(12) -0.0023(13)
C23 0.0460(18) 0.0489(19) 0.0344(16) -0.0010(14) 0.0007(14) 0.0068(14)
C17 0.056(2) 0.058(2) 0.0274(15) 0.0084(14) 0.0011(14) -0.0053(17)
C18 0.0367(16) 0.065(2) 0.0273(15) 0.0028(14) 0.0006(13) -0.0054(15)
C12 0.0433(17) 0.0541(19) 0.0240(14) 0.0020(13) 0.0043(13) -0.0003(14)
C29 0.063(2) 0.055(2) 0.0288(16) -0.0009(14) 0.0052(15) -0.0002(17)
C30 0.0393(17) 0.084(3) 0.0370(18) 0.0119(18) -0.0011(14) 0.0128(18)

loop_
_atom_type_symbol
_atom_type_description
_atom_type_scat_dispersion_real
_atom_type_scat_dispersion_imag
_atom_type_scat_source
C C 0.0033 0.0016 'International Tables Vol C Tables 4.2.6.8 and 6.1.1.4'
H H 0.0000 0.0000 'International Tables Vol C Tables 4.2.6.8 and 6.1.1.4'
N N 0.0061 0.0033 'International Tables Vol C Tables 4.2.6.8 and 6.1.1.4'
O O 0.0106 0.0060 'International Tables Vol C Tables 4.2.6.8 and 6.1.1.4'

loop_
_geom_angle_atom_site_label_1
_geom_angle_atom_site_label_2
_geom_angle_atom_site_label_3
_geom_angle
C1 C7 H7A 109.5
C1 C7 H7B 109.5
H7A C7 H7B 109.5
C1 C7 H7C 109.5
H7A C7 H7C 109.5
H7B C7 H7C 109.5
C2 O1 H1O 109.5
C6 O2 H2O 109.5
C37 O4 H4O 109.5
C24 N3 C20 116.5(3)
C8 N2 C12 116.7(2)
C18 N1 C17 116.3(3)
C2 C1 C6 117.6(2)
C2 C1 C7 121.3(3)
C6 C1 C7 121.1(2)
C16 C15 C19 116.8(3)
C16 C15 C14 119.4(3)
C19 C15 C14 123.8(3)
C33 O3 H3O 109.5
C13 C14 C15 126.1(3)
C13 C14 H14 122.4(19)
C15 C14 H14 111.4(19)
C8 C9 C10 119.0(3)
C8 C9 H9 120.5
C10 C9 H9 120.5
C28 C27 C31 116.5(3)
C28 C27 C26 120.1(3)
C31 C27 C26 123.4(3)
C12 C11 C10 119.9(3)
C12 C11 H11 120.0
C10 C11 H11 120.0
C4 C5 C6 118.9(3)
C4 C5 H5 120.6
C6 C5 H5 120.6
C14 C13 C10 126.2(3)
C14 C13 H13 119.0(19)
C10 C13 H13 114.8(19)
C11 C10 C9 116.8(2)
C11 C10 C13 119.3(3)
C9 C10 C13 123.9(3)
O1 C2 C3 122.2(2)
O1 C2 C1 116.7(2)
C3 C2 C1 121.1(3)
O4 C37 C32 122.3(2)
O4 C37 C36 115.4(3)
C32 C37 C36 122.4(3)
C35 C36 C37 119.2(3)
C35 C36 H36 120.4
C37 C36 H36 120.4
C5 C4 C3 120.9(3)
C5 C4 H4 119.5
C3 C4 H4 119.5
C30 N4 C29 116.7(3)
N2 C8 C9 124.2(3)
N2 C8 H8 117.9
C9 C8 H8 117.9
C26 C25 C22 125.9(3)
C26 C25 H25 122(2)
C22 C25 H25 112(2)
C37 C32 C33 117.3(2)
C37 C32 C38 121.5(2)
C33 C32 C38 121.2(3)
O3 C33 C34 121.5(2)
O3 C33 C32 117.4(2)
C34 C33 C32 121.1(3)
C36 C35 C34 120.2(3)
C36 C35 H35 119.9
C34 C35 H35 119.9
C25 C26 C27 124.9(3)
C25 C26 H26 114(2)
C27 C26 H26 121(2)
C20 C21 C22 118.6(3)
C20 C21 H21 120.7
C22 C21 H21 120.7
C15 C16 C17 119.3(3)
C15 C16 H16 120.4
C17 C16 H16 120.4
C4 C3 C2 119.7(3)
C4 C3 H3 120.2
C2 C3 H3 120.2
O2 C6 C5 121.1(2)
O2 C6 C1 117.0(2)
C5 C6 C1 121.9(2)
C18 C19 C15 119.6(3)
C18 C19 H19 120.2
C15 C19 H19 120.2
C35 C34 C33 119.8(3)
C35 C34 H34 120.1
C33 C34 H34 120.1
C32 C38 H38A 109.5
C32 C38 H38B 109.5
H38A C38 H38B 109.5
C32 C38 H38C 109.5
H38A C38 H38C 109.5
H38B C38 H38C 109.5
C29 C28 C27 120.1(3)
C29 C28 H28 120.0
C27 C28 H28 120.0
N3 C20 C21 124.5(3)
N3 C20 H20 117.8
C21 C20 H20 117.8
N3 C24 C23 123.6(3)
N3 C24 H24 118.2
C23 C24 H24 118.2
C30 C31 C27 119.6(3)
C30 C31 H31 120.2
C27 C31 H31 120.2
C23 C22 C21 117.4(3)
C23 C22 C25 120.1(3)
C21 C22 C25 122.5(3)
C24 C23 C22 119.5(3)
C24 C23 H23 120.3
C22 C23 H23 120.3
N1 C17 C16 124.4(3)
N1 C17 H17 117.8
C16 C17 H17 117.8
N1 C18 C19 123.6(3)
N1 C18 H18 118.2
C19 C18 H18 118.2
N2 C12 C11 123.4(3)
N2 C12 H12 118.3
C11 C12 H12 118.3
N4 C29 C28 123.5(3)
N4 C29 H29 118.3
C28 C29 H29 118.3
N4 C30 C31 123.6(3)
N4 C30 H30 118.2
C31 C30 H30 118.2

loop_
_geom_bond_atom_site_label_1
_geom_bond_atom_site_label_2
_geom_bond_distance
C7 C1 1.499(4)
C7 H7A 0.9800
C7 H7B 0.9800
C7 H7C 0.9800
O1 C2 1.369(3)
O1 H1O 0.8400
O2 C6 1.365(3)
O2 H2O 0.8400
O4 C37 1.375(3)
O4 H4O 0.8400
N3 C24 1.331(4)
N3 C20 1.341(4)
N2 C8 1.334(4)
N2 C12 1.339(4)
N1 C18 1.327(4)
N1 C17 1.327(4)
C1 C2 1.396(4)
C1 C6 1.397(4)
C15 C16 1.382(4)
C15 C19 1.390(4)
C15 C14 1.474(4)
O3 C33 1.361(3)
O3 H3O 0.8400
C14 C13 1.315(4)
C14 H14 1.03(3)
C9 C8 1.381(4)
C9 C10 1.400(4)
C9 H9 0.9500
C27 C28 1.386(4)
C27 C31 1.394(4)
C27 C26 1.469(4)
C11 C12 1.378(4)
C11 C10 1.393(4)
C11 H11 0.9500
C5 C4 1.377(4)
C5 C6 1.396(4)
C5 H5 0.9500
C13 C10 1.477(4)
C13 H13 1.04(3)
C2 C3 1.394(4)
C37 C32 1.390(4)
C37 C36 1.393(4)
C36 C35 1.379(4)
C36 H36 0.9500
C4 C3 1.383(4)
C4 H4 0.9500
N4 C30 1.333(5)
N4 C29 1.334(4)
C8 H8 0.9500
C25 C26 1.325(5)
C25 C22 1.472(4)
C25 H25 0.92(3)
C32 C33 1.401(4)
C32 C38 1.506(4)
C33 C34 1.396(4)
C35 C34 1.390(4)
C35 H35 0.9500
C26 H26 1.01(4)
C21 C20 1.373(4)
C21 C22 1.399(4)
C21 H21 0.9500
C16 C17 1.383(4)
C16 H16 0.9500
C3 H3 0.9500
C19 C18 1.389(4)
C19 H19 0.9500
C34 H34 0.9500
C38 H38A 0.9800
C38 H38B 0.9800
C38 H38C 0.9800
C28 C29 1.381(4)
C28 H28 0.9500
C20 H20 0.9500
C24 C23 1.384(4)
C24 H24 0.9500
C31 C30 1.385(4)
C31 H31 0.9500
C22 C23 1.386(4)
C23 H23 0.9500
C17 H17 0.9500
C18 H18 0.9500
C12 H12 0.9500
C29 H29 0.9500
C30 H30 0.9500

loop_
_geom_hbond_atom_site_label_D
_geom_hbond_atom_site_label_H
_geom_hbond_atom_site_label_A
_geom_hbond_distance_DH
_geom_hbond_distance_HA
_geom_hbond_distance_DA
_geom_hbond_angle_DHA
_geom_hbond_site_symmetry_A
O1 H1O N1 0.84 1.94 2.769(3) 167.5 .
O2 H2O N4 0.84 1.93 2.723(3) 156.8 1_453
O4 H4O N3 0.84 2.01 2.724(3) 141.8 .
O3 H3O N2 0.84 1.94 2.771(3) 169.7 .
O1 H1O N1 0.84 1.94 2.769(3) 167.5 .
O2 H2O N4 0.84 1.93 2.723(3) 156.8 1_453
O3 H3O N2 0.84 1.94 2.771(3) 169.7 .

loop_
_geom_torsion_atom_site_label_1
_geom_torsion_atom_site_label_2
_geom_torsion_atom_site_label_3
_geom_torsion_atom_site_label_4
_geom_torsion
C16 C15 C14 C13 179.1(3)
C19 C15 C14 C13 -1.5(5)
C15 C14 C13 C10 178.9(3)
C12 C11 C10 C9 0.9(4)
C12 C11 C10 C13 180.0(3)
C8 C9 C10 C11 -1.2(4)
C8 C9 C10 C13 179.9(3)
C14 C13 C10 C11 -177.8(3)
C14 C13 C10 C9 1.1(5)
C6 C1 C2 O1 179.0(2)
C7 C1 C2 O1 -3.5(4)
C6 C1 C2 C3 -1.1(4)
C7 C1 C2 C3 176.4(3)
O4 C37 C36 C35 -179.3(3)
C32 C37 C36 C35 0.3(5)
C6 C5 C4 C3 -0.3(4)
C12 N2 C8 C9 0.4(4)
C10 C9 C8 N2 0.5(4)
O4 C37 C32 C33 178.2(3)
C36 C37 C32 C33 -1.3(4)
O4 C37 C32 C38 -2.4(4)
C36 C37 C32 C38 178.0(3)
C37 C32 C33 O3 -178.5(3)
C38 C32 C33 O3 2.1(4)
C37 C32 C33 C34 1.6(4)
C38 C32 C33 C34 -177.8(3)
C37 C36 C35 C34 0.5(5)
C22 C25 C26 C27 176.8(3)
C28 C27 C26 C25 -167.8(3)
C31 C27 C26 C25 10.7(5)
C19 C15 C16 C17 0.8(5)
C14 C15 C16 C17 -179.8(3)
C5 C4 C3 C2 0.8(4)
O1 C2 C3 C4 179.8(3)
C1 C2 C3 C4 -0.1(4)
C4 C5 C6 O2 179.1(3)
C4 C5 C6 C1 -1.0(4)
C2 C1 C6 O2 -178.4(2)
C7 C1 C6 O2 4.1(4)
C2 C1 C6 C5 1.6(4)
C7 C1 C6 C5 -175.9(3)
C16 C15 C19 C18 0.6(5)
C14 C15 C19 C18 -178.8(3)
C36 C35 C34 C33 -0.3(5)
O3 C33 C34 C35 179.3(3)
C32 C33 C34 C35 -0.8(4)
C31 C27 C28 C29 -0.8(5)
C26 C27 C28 C29 177.9(3)
C24 N3 C20 C21 0.2(5)
C22 C21 C20 N3 0.1(5)
C20 N3 C24 C23 -0.4(5)
C28 C27 C31 C30 1.1(5)
C26 C27 C31 C30 -177.5(3)
C20 C21 C22 C23 -0.2(5)
C20 C21 C22 C25 -179.0(3)
C26 C25 C22 C23 -166.4(3)
C26 C25 C22 C21 12.4(5)
N3 C24 C23 C22 0.4(5)
C21 C22 C23 C24 0.0(5)
C25 C22 C23 C24 178.8(3)
C18 N1 C17 C16 0.0(5)
C15 C16 C17 N1 -1.1(6)
C17 N1 C18 C19 1.5(5)
C15 C19 C18 N1 -1.8(5)
C8 N2 C12 C11 -0.6(5)
C10 C11 C12 N2 0.0(5)
C30 N4 C29 C28 1.1(5)
C27 C28 C29 N4 -0.3(5)
C29 N4 C30 C31 -0.8(6)
C27 C31 C30 N4 -0.3(6)
